data_4314769
loop_
_publ_author_name
'Yan-Qin Wang'
'Qin-Xiang Jia'
'Kun Wang'
'Ai-Ling Cheng'
'En-Qing Gao'

_publ_section_title
;
 Diverse Manganese(II) Coordination Polymers with Mixed Azide and
 Zwitterionic Dicarboxylate Ligands: Structure and Magnetic Properties
;
_journal_name_full 'Inorganic Chemistry'
_journal_page_first 1551
_journal_page_last 1560
_journal_paper_doi 10.1021/ic901798y
_journal_volume 49
_journal_year 2010
_chemical_formula_sum 'C15 H15 Cl Mn N5 O8.5'
_chemical_formula_weight 491.71
_chemical_name_systematic
; 
 ? 
;
_space_group_IT_number 14
_symmetry_cell_setting monoclinic
_symmetry_space_group_name_Hall '-P 2ybc'
_symmetry_space_group_name_H-M 'P 1 21/c 1'
_atom_sites_solution_hydrogens geom
_atom_sites_solution_primary direct
_atom_sites_solution_secondary difmap
_audit_creation_method SHELXL-97
_cell_angle_alpha 90.00
_cell_angle_beta 100.649(3)
_cell_angle_gamma 90.00
_cell_formula_units_Z 8
_cell_length_a 14.1561(17)
_cell_length_b 10.5239(13)
_cell_length_c 27.033(3)
_cell_measurement_reflns_used 1183
_cell_measurement_temperature 296(2)
_cell_measurement_theta_max 26.18
_cell_measurement_theta_min 2.307
_cell_volume 3957.9(8)
_computing_cell_refinement 'Bruker SMART'
_computing_data_collection 'Bruker SMART'
_computing_data_reduction 'Bruker SHELXTL'
_computing_molecular_graphics 'Bruker SHELXTL'
_computing_publication_material 'Bruker SHELXTL'
_computing_structure_refinement 'SHELXL-97 (Sheldrick, 1997)'
_computing_structure_solution 'SHELXS-97 (Sheldrick, 1990)'
_diffrn_ambient_temperature 296(2)
_diffrn_measured_fraction_theta_full 0.994
_diffrn_measured_fraction_theta_max 0.994
_diffrn_measurement_device_type 'CCD area detector'
_diffrn_measurement_method 'phi and omega scans'
_diffrn_radiation_monochromator graphite
_diffrn_radiation_source 'fine-focus sealed tube'
_diffrn_radiation_type MoK\a
_diffrn_radiation_wavelength 0.71073
_diffrn_reflns_av_R_equivalents 0.0619
_diffrn_reflns_av_sigmaI/netI 0.0430
_diffrn_reflns_limit_h_max 16
_diffrn_reflns_limit_h_min -15
_diffrn_reflns_limit_k_max 12
_diffrn_reflns_limit_k_min -12
_diffrn_reflns_limit_l_max 30
_diffrn_reflns_limit_l_min -32
_diffrn_reflns_number 43824
_diffrn_reflns_theta_full 25.00
_diffrn_reflns_theta_max 25.00
_diffrn_reflns_theta_min 1.46
_diffrn_standards_decay_% 2.5
_exptl_absorpt_coefficient_mu 0.860
_exptl_absorpt_correction_T_max 0.9830
_exptl_absorpt_correction_T_min 0.9189
_exptl_absorpt_correction_type multi-scan
_exptl_absorpt_process_details 'SADABS (Bruker, 1999)'
_exptl_crystal_colour orange
_exptl_crystal_density_diffrn 1.650
_exptl_crystal_density_method 'not measured'
_exptl_crystal_F_000 2000
_exptl_crystal_size_max 0.10
_exptl_crystal_size_mid 0.05
_exptl_crystal_size_min 0.02
_refine_diff_density_max 1.151
_refine_diff_density_min -0.927
_refine_diff_density_rms 0.165
_refine_ls_extinction_coef 0.0013(4)
_refine_ls_extinction_method none
_refine_ls_goodness_of_fit_ref 1.747
_refine_ls_hydrogen_treatment mixed
_refine_ls_matrix_type full
_refine_ls_number_parameters 559
_refine_ls_number_reflns 6918
_refine_ls_number_restraints 5
_refine_ls_restrained_S_all 1.746
_refine_ls_R_factor_all 0.1367
_refine_ls_R_factor_gt 0.1111
_refine_ls_shift/su_max 0.002
_refine_ls_shift/su_mean 0.000
_refine_ls_structure_factor_coef Fsqd
_refine_ls_weighting_details 'calc w=1/[\s^2^(Fo^2^)+(0.0510P)^2^+25.7820P] where P=(Fo^2^+2Fc^2^)/3'
_refine_ls_weighting_scheme calc
_refine_ls_wR_factor_gt 0.2753
_refine_ls_wR_factor_ref 0.2874
_reflns_number_gt 5313
_reflns_number_total 6918
_reflns_threshold_expression >2sigma(I)
_cod_data_source_file ic901798y_si_001_1.cif
_cod_data_source_block 1
_cod_depositor_comments
;
The following automatic conversions were performed:

'_symmetry_cell_setting' value 'Monoclinic' changed to 'monoclinic'
according to the built-in table from CIF Core dictionary named
'cif_core.dic' version 2.4.1 from 2010-06-29.

Automatic conversion script
Id: cif_fix_values 1646 2011-03-28 12:23:43Z adriana 
;
_cod_original_cell_volume 3958.0(8)
_cod_original_formula_sum 'C15 H15 Cl Mn N5 O8.50'
_cod_database_code 4314769

loop_
_symmetry_equiv_pos_as_xyz
'x, y, z'
'-x, y+1/2, -z+1/2'
'-x, -y, -z'
'x, -y-1/2, z-1/2'

loop_
_atom_site_label
_atom_site_type_symbol
_atom_site_fract_x
_atom_site_fract_y
_atom_site_fract_z
_atom_site_U_iso_or_equiv
_atom_site_adp_type
_atom_site_occupancy
_atom_site_symmetry_multiplicity
_atom_site_calc_flag
_atom_site_refinement_flags
_atom_site_disorder_assembly
_atom_site_disorder_group
Mn1 Mn 0.25262(9) 0.60763(13) 0.48919(5) 0.0245(4) Uani 1 1 d . . .
Mn2 Mn 0.5000 0.5000 0.5000 0.0251(5) Uani 1 2 d S . .
Mn3 Mn 0.0000 0.5000 0.5000 0.0269(5) Uani 1 2 d S . .
C1 C 0.3408(7) 0.4753(9) 0.4033(3) 0.030(2) Uani 1 1 d . . .
C2 C 0.3050(7) 0.4130(9) 0.3521(3) 0.029(2) Uani 1 1 d . . .
C3 C 0.3640(7) 0.3372(10) 0.3296(4) 0.035(2) Uani 1 1 d . . .
H3A H 0.4269 0.3218 0.3456 0.042 Uiso 1 1 calc R . .
C4 C 0.3301(8) 0.2849(11) 0.2837(4) 0.043(3) Uani 1 1 d . . .
H4A H 0.3703 0.2336 0.2687 0.052 Uiso 1 1 calc R . .
C5 C 0.1820(8) 0.3767(11) 0.2811(4) 0.041(3) Uani 1 1 d . . .
H5A H 0.1195 0.3908 0.2641 0.049 Uiso 1 1 calc R . .
C6 C 0.2110(7) 0.4306(10) 0.3277(4) 0.039(2) Uani 1 1 d . . .
H6A H 0.1683 0.4778 0.3426 0.046 Uiso 1 1 calc R . .
C7 C 0.2027(10) 0.2525(11) 0.2089(4) 0.050(3) Uani 1 1 d . . .
H7A H 0.1392 0.2167 0.2079 0.060 Uiso 1 1 calc R . .
H7B H 0.2450 0.1849 0.2021 0.060 Uiso 1 1 calc R . .
C8 C 0.1976(8) 0.3543(10) 0.1690(4) 0.040(3) Uani 1 1 d . . .
H8A H 0.2620 0.3760 0.1644 0.048 Uiso 1 1 calc R . .
H8B H 0.1681 0.4302 0.1797 0.048 Uiso 1 1 calc R . .
C9 C 0.1394(8) 0.3072(10) 0.1198(4) 0.039(2) Uani 1 1 d . . .
H9A H 0.1736 0.2389 0.1067 0.047 Uiso 1 1 calc R . .
H9B H 0.0782 0.2743 0.1254 0.047 Uiso 1 1 calc R . .
C10 C 0.1781(8) 0.4251(9) 0.0475(4) 0.036(2) Uani 1 1 d . . .
H10A H 0.2253 0.3647 0.0455 0.043 Uiso 1 1 calc R . .
C11 C 0.1648(7) 0.5260(10) 0.0145(4) 0.040(3) Uani 1 1 d . . .
H11A H 0.2021 0.5324 -0.0103 0.048 Uiso 1 1 calc R . .
C12 C 0.0957(7) 0.6188(9) 0.0181(4) 0.031(2) Uani 1 1 d . . .
C13 C 0.0400(7) 0.6001(10) 0.0544(4) 0.038(2) Uani 1 1 d . . .
H13A H -0.0086 0.6579 0.0569 0.046 Uiso 1 1 calc R . .
C14 C 0.0539(7) 0.5015(10) 0.0861(4) 0.038(2) Uani 1 1 d . . .
H14A H 0.0162 0.4927 0.1106 0.046 Uiso 1 1 calc R . .
C15 C 0.0810(7) 0.7307(9) -0.0165(4) 0.032(2) Uani 1 1 d . . .
C16 C 0.4316(7) 0.7707(9) 0.5113(3) 0.030(2) Uani 1 1 d . . .
C17 C 0.4923(6) 0.8713(8) 0.5425(3) 0.0252(19) Uani 1 1 d . . .
C18 C 0.4504(7) 0.9744(9) 0.5613(4) 0.033(2) Uani 1 1 d . . .
H18A H 0.3838 0.9801 0.5573 0.040 Uiso 1 1 calc R . .
C19 C 0.5070(9) 1.0676(10) 0.5858(4) 0.044(3) Uani 1 1 d . . .
H19A H 0.4786 1.1381 0.5977 0.053 Uiso 1 1 calc R . .
C20 C 0.6459(8) 0.9589(11) 0.5764(4) 0.042(3) Uani 1 1 d . . .
H20A H 0.7126 0.9534 0.5824 0.050 Uiso 1 1 calc R . .
C21 C 0.5918(7) 0.8639(10) 0.5506(4) 0.036(2) Uani 1 1 d . . .
H21A H 0.6217 0.7949 0.5385 0.044 Uiso 1 1 calc R . .
C22 C 0.6631(9) 1.1647(11) 0.6193(4) 0.050(3) Uani 1 1 d . . .
H22A H 0.6322 1.2460 0.6104 0.060 Uiso 1 1 calc R . .
H22B H 0.7255 1.1654 0.6093 0.060 Uiso 1 1 calc R . .
C23 C 0.6747(8) 1.1432(11) 0.6749(4) 0.045(3) Uani 1 1 d . . .
H23A H 0.7035 1.0604 0.6832 0.054 Uiso 1 1 calc R . .
H23B H 0.6120 1.1436 0.6845 0.054 Uiso 1 1 calc R . .
C24 C 0.7377(9) 1.2454(11) 0.7044(4) 0.046(3) Uani 1 1 d . . .
H24A H 0.7951 1.2579 0.6901 0.055 Uiso 1 1 calc R . .
H24B H 0.7029 1.3252 0.7023 0.055 Uiso 1 1 calc R . .
C25 C 0.6977(8) 1.1739(13) 0.7844(4) 0.050(3) Uani 1 1 d . . .
H25A H 0.6333 1.1740 0.7688 0.060 Uiso 1 1 calc R . .
C26 C 0.7225(8) 1.1417(13) 0.8342(4) 0.051(3) Uani 1 1 d . . .
H26A H 0.6749 1.1247 0.8528 0.061 Uiso 1 1 calc R . .
C27 C 0.8174(7) 1.1346(10) 0.8567(3) 0.033(2) Uani 1 1 d . . .
C28 C 0.8855(8) 1.1648(13) 0.8279(4) 0.051(3) Uani 1 1 d . . .
H28A H 0.9506 1.1592 0.8417 0.061 Uiso 1 1 calc R . .
C29 C 0.8569(8) 1.2030(14) 0.7787(4) 0.055(3) Uani 1 1 d . . .
H29A H 0.9026 1.2275 0.7600 0.066 Uiso 1 1 calc R . .
C30 C 0.8468(7) 1.1012(10) 0.9112(4) 0.033(2) Uani 1 1 d . . .
N1 N 0.3653(6) 0.4803(8) 0.5293(3) 0.038(2) Uani 1 1 d . . .
N2 N 0.3506(6) 0.3973(10) 0.5566(4) 0.047(2) Uani 1 1 d . . .
N3 N 0.3383(9) 0.3150(13) 0.5838(5) 0.086(4) Uani 1 1 d . . .
N4 N 0.1390(5) 0.4567(8) 0.4766(3) 0.035(2) Uani 1 1 d . . .
N5 N 0.1632(6) 0.3557(9) 0.4630(3) 0.038(2) Uani 1 1 d . . .
N6 N 0.1897(8) 0.2590(10) 0.4511(5) 0.065(3) Uani 1 1 d . . .
N7 N 0.2389(7) 0.3064(8) 0.2596(3) 0.039(2) Uani 1 1 d . . .
N8 N 0.1227(6) 0.4142(7) 0.0826(3) 0.0310(18) Uani 1 1 d . . .
N9 N 0.6028(6) 1.0598(8) 0.5931(3) 0.0341(19) Uani 1 1 d . . .
N10 N 0.7652(7) 1.2053(8) 0.7581(3) 0.038(2) Uani 1 1 d . . .
O1 O 0.4223(5) 0.4447(7) 0.4252(2) 0.0376(17) Uani 1 1 d . . .
O2 O 0.2852(4) 0.5554(6) 0.4170(2) 0.0335(15) Uani 1 1 d . . .
O3 O 0.1453(5) 0.7494(6) -0.0436(2) 0.0332(15) Uani 1 1 d D . .
O4 O 0.0086(5) 0.7957(6) -0.0170(3) 0.0337(16) Uani 1 1 d . . .
O5 O 0.4751(5) 0.6986(6) 0.4858(3) 0.0339(16) Uani 1 1 d . . .
O6 O 0.3436(5) 0.7747(7) 0.5102(3) 0.0401(17) Uani 1 1 d . . .
O7 O 0.9249(5) 1.0417(7) 0.9237(3) 0.0411(18) Uani 1 1 d . . .
O8 O 0.7927(5) 1.1397(7) 0.9388(2) 0.0344(16) Uani 1 1 d . . .
O9 O 0.1559(10) 0.4525(13) 0.7810(6) 0.130(6) Uani 1 1 d . . .
O10 O 0.1249(18) 0.502(3) 0.8550(10) 0.279(17) Uani 1 1 d . . .
O11 O 0.0484(17) 0.354(2) 0.8214(12) 0.252(14) Uani 1 1 d . . .
O12 O 0.0194(17) 0.546(3) 0.7998(10) 0.31(2) Uani 1 1 d . . .
O13 O 0.4728(12) 0.6138(16) 0.1833(6) 0.142(6) Uani 1 1 d . . .
O14 O 0.5377(13) 0.545(2) 0.2590(7) 0.169(7) Uani 1 1 d . . .
O15 O 0.4537(10) 0.4051(12) 0.2028(7) 0.136(6) Uani 1 1 d . . .
O16 O 0.3667(8) 0.5560(11) 0.2356(5) 0.104(4) Uani 1 1 d . . .
Cl1 Cl 0.0803(3) 0.4550(4) 0.80741(16) 0.0695(10) Uani 1 1 d . . .
Cl2 Cl 0.4546(3) 0.5302(4) 0.22007(17) 0.0727(10) Uani 1 1 d . . .
O17 O 0.0436(7) 0.8852(10) -0.1355(4) 0.074(3) Uani 1 1 d D . .
H17A H 0.024(6) 0.939(8) -0.116(3) 0.111 Uiso 1 1 d D . .
H17B H 0.080(11) 0.832(12) -0.1168(16) 0.111 Uiso 1 1 d D . .

loop_
_atom_site_aniso_label
_atom_site_aniso_U_11
_atom_site_aniso_U_22
_atom_site_aniso_U_33
_atom_site_aniso_U_23
_atom_site_aniso_U_13
_atom_site_aniso_U_12
Mn1 0.0187(7) 0.0286(7) 0.0266(7) -0.0038(6) 0.0053(5) -0.0020(6)
Mn2 0.0183(9) 0.0261(10) 0.0308(11) -0.0046(8) 0.0038(8) -0.0018(8)
Mn3 0.0182(9) 0.0318(11) 0.0305(11) -0.0051(9) 0.0043(8) -0.0044(8)
C1 0.030(5) 0.033(5) 0.027(5) -0.005(4) 0.010(4) -0.004(4)
C2 0.029(5) 0.033(5) 0.025(5) 0.000(4) 0.004(4) 0.003(4)
C3 0.029(5) 0.042(6) 0.031(5) -0.002(4) -0.002(4) 0.008(4)
C4 0.054(7) 0.042(6) 0.033(6) 0.002(5) 0.007(5) 0.009(5)
C5 0.036(6) 0.050(7) 0.032(6) -0.003(5) -0.008(4) 0.001(5)
C6 0.031(5) 0.046(6) 0.039(6) -0.008(5) 0.006(4) 0.000(5)
C7 0.080(9) 0.043(6) 0.024(6) -0.002(5) 0.001(5) 0.001(6)
C8 0.054(7) 0.037(6) 0.027(5) 0.002(4) 0.005(5) -0.012(5)
C9 0.053(7) 0.029(5) 0.033(6) 0.006(4) 0.002(5) -0.010(5)
C10 0.044(6) 0.027(5) 0.039(6) 0.006(4) 0.012(5) 0.007(4)
C11 0.033(5) 0.042(6) 0.048(6) 0.007(5) 0.019(5) 0.014(5)
C12 0.027(5) 0.033(5) 0.030(5) -0.008(4) -0.002(4) -0.001(4)
C13 0.032(5) 0.044(6) 0.041(6) -0.004(5) 0.015(4) -0.001(5)
C14 0.033(5) 0.049(6) 0.036(6) 0.000(5) 0.015(4) 0.005(5)
C15 0.028(5) 0.026(5) 0.037(6) -0.013(4) -0.003(4) -0.001(4)
C16 0.037(6) 0.023(5) 0.026(5) 0.004(4) 0.000(4) -0.016(4)
C17 0.030(5) 0.020(4) 0.025(5) 0.003(4) 0.003(4) -0.003(4)
C18 0.026(5) 0.030(5) 0.041(6) -0.001(4) 0.003(4) 0.002(4)
C19 0.061(8) 0.036(6) 0.037(6) -0.004(5) 0.014(5) -0.001(5)
C20 0.036(6) 0.050(7) 0.039(6) 0.004(5) 0.007(5) -0.021(5)
C21 0.033(5) 0.041(6) 0.034(6) 0.000(5) 0.003(4) -0.006(5)
C22 0.062(8) 0.045(7) 0.039(6) -0.006(5) -0.004(5) -0.037(6)
C23 0.051(7) 0.051(7) 0.030(6) -0.002(5) 0.000(5) -0.024(5)
C24 0.071(8) 0.041(6) 0.022(5) 0.002(5) 0.001(5) -0.009(6)
C25 0.028(6) 0.080(9) 0.036(6) 0.000(6) -0.011(5) 0.003(6)
C26 0.041(6) 0.077(9) 0.036(6) 0.011(6) 0.007(5) 0.000(6)
C27 0.030(5) 0.050(6) 0.018(5) -0.004(4) 0.001(4) -0.002(4)
C28 0.031(6) 0.083(9) 0.039(6) 0.009(6) 0.004(5) -0.003(6)
C29 0.044(7) 0.096(10) 0.026(6) -0.003(6) 0.012(5) -0.029(7)
C30 0.025(5) 0.037(5) 0.034(5) 0.002(4) 0.001(4) -0.006(4)
N1 0.024(4) 0.033(5) 0.057(6) 0.007(4) 0.004(4) 0.001(4)
N2 0.033(5) 0.050(6) 0.054(6) 0.007(5) 0.003(4) -0.013(4)
N3 0.076(9) 0.085(9) 0.102(10) 0.045(8) 0.026(8) -0.005(7)
N4 0.022(4) 0.036(5) 0.049(5) -0.003(4) 0.008(4) -0.001(4)
N5 0.030(5) 0.040(5) 0.046(5) -0.005(4) 0.016(4) -0.005(4)
N6 0.055(7) 0.042(6) 0.103(9) -0.023(6) 0.023(6) 0.008(5)
N7 0.055(6) 0.039(5) 0.022(4) -0.005(4) 0.002(4) -0.009(4)
N8 0.031(4) 0.029(4) 0.030(4) -0.003(3) -0.003(3) -0.009(3)
N9 0.044(5) 0.029(4) 0.026(4) -0.001(3) -0.002(4) -0.012(4)
N10 0.052(6) 0.037(5) 0.025(4) -0.006(4) 0.006(4) -0.008(4)
O1 0.027(4) 0.049(4) 0.031(4) -0.010(3) -0.008(3) 0.004(3)
O2 0.029(3) 0.035(4) 0.037(4) -0.007(3) 0.006(3) -0.002(3)
O3 0.027(4) 0.036(4) 0.035(4) 0.002(3) 0.002(3) -0.001(3)
O4 0.033(4) 0.024(3) 0.045(4) 0.001(3) 0.010(3) 0.002(3)
O5 0.037(4) 0.026(4) 0.037(4) -0.010(3) 0.003(3) 0.000(3)
O6 0.024(4) 0.043(4) 0.053(5) -0.007(4) 0.004(3) 0.000(3)
O7 0.031(4) 0.060(5) 0.031(4) 0.001(3) 0.001(3) 0.015(4)
O8 0.032(4) 0.043(4) 0.029(4) 0.002(3) 0.007(3) 0.004(3)
O9 0.133(11) 0.101(10) 0.185(15) -0.042(10) 0.108(11) -0.014(9)
O10 0.19(2) 0.45(5) 0.23(2) -0.16(3) 0.13(2) -0.14(3)
O11 0.22(2) 0.138(16) 0.45(4) -0.06(2) 0.18(3) -0.105(17)
O12 0.20(2) 0.52(5) 0.27(3) 0.25(3) 0.15(2) 0.28(3)
O13 0.170(14) 0.153(14) 0.118(11) 0.036(10) 0.069(11) -0.056(11)
O14 0.132(14) 0.203(19) 0.155(15) 0.047(14) -0.017(12) -0.029(13)
O15 0.122(11) 0.075(8) 0.238(18) -0.055(10) 0.106(12) -0.005(8)
O16 0.091(8) 0.072(7) 0.167(13) 0.003(8) 0.071(9) 0.018(6)
Cl1 0.070(2) 0.067(2) 0.079(2) 0.0017(19) 0.036(2) 0.0059(19)
Cl2 0.062(2) 0.063(2) 0.100(3) -0.001(2) 0.032(2) -0.0030(17)
O17 0.068(7) 0.086(8) 0.067(6) 0.007(6) 0.011(5) -0.017(5)

loop_
_atom_type_symbol
_atom_type_description
_atom_type_scat_dispersion_real
_atom_type_scat_dispersion_imag
_atom_type_scat_source
C C 0.0033 0.0016 'International Tables Vol C Tables 4.2.6.8 and 6.1.1.4'
N N 0.0061 0.0033 'International Tables Vol C Tables 4.2.6.8 and 6.1.1.4'
O O 0.0106 0.0060 'International Tables Vol C Tables 4.2.6.8 and 6.1.1.4'
Mn Mn 0.3368 0.7283 'International Tables Vol C Tables 4.2.6.8 and 6.1.1.4'
Cl Cl 0.1484 0.1585 'International Tables Vol C Tables 4.2.6.8 and 6.1.1.4'
H H 0.0000 0.0000 'International Tables Vol C Tables 4.2.6.8 and 6.1.1.4'

loop_
_geom_angle_atom_site_label_1
_geom_angle_atom_site_label_2
_geom_angle_atom_site_label_3
_geom_angle
_geom_angle_site_symmetry_1
_geom_angle_site_symmetry_3
_geom_angle_publ_flag
O2 Mn1 O8 172.7(3) . 2_646 ?
O2 Mn1 O6 103.0(3) . . ?
O8 Mn1 O6 84.3(3) 2_646 . ?
O2 Mn1 O3 93.2(3) . 4_576 ?
O8 Mn1 O3 87.6(3) 2_646 4_576 ?
O6 Mn1 O3 83.4(3) . 4_576 ?
O2 Mn1 N1 91.9(3) . . ?
O8 Mn1 N1 87.8(3) 2_646 . ?
O6 Mn1 N1 91.3(3) . . ?
O3 Mn1 N1 173.3(3) 4_576 . ?
O2 Mn1 N4 87.1(3) . . ?
O8 Mn1 N4 85.6(3) 2_646 . ?
O6 Mn1 N4 168.2(3) . . ?
O3 Mn1 N4 90.0(3) 4_576 . ?
N1 Mn1 N4 94.4(3) . . ?
O5 Mn2 O5 180.0(4) 3_666 . ?
O5 Mn2 O1 93.2(3) 3_666 3_666 ?
O5 Mn2 O1 86.8(3) . 3_666 ?
O5 Mn2 O1 86.8(3) 3_666 . ?
O5 Mn2 O1 93.2(3) . . ?
O1 Mn2 O1 180.000(1) 3_666 . ?
O5 Mn2 N1 91.8(3) 3_666 3_666 ?
O5 Mn2 N1 88.2(3) . 3_666 ?
O1 Mn2 N1 89.2(3) 3_666 3_666 ?
O1 Mn2 N1 90.8(3) . 3_666 ?
O5 Mn2 N1 88.2(3) 3_666 . ?
O5 Mn2 N1 91.8(3) . . ?
O1 Mn2 N1 90.8(3) 3_666 . ?
O1 Mn2 N1 89.2(3) . . ?
N1 Mn2 N1 180.000(1) 3_666 . ?
O7 Mn3 O7 180.000(1) 2_646 4_475 ?
O7 Mn3 O4 87.9(3) 2_646 4_576 ?
O7 Mn3 O4 92.0(3) 4_475 4_576 ?
O7 Mn3 O4 92.1(3) 2_646 2_545 ?
O7 Mn3 O4 87.9(3) 4_475 2_545 ?
O4 Mn3 O4 180.0(4) 4_576 2_545 ?
O7 Mn3 N4 89.6(3) 2_646 3_566 ?
O7 Mn3 N4 90.4(3) 4_475 3_566 ?
O4 Mn3 N4 86.8(3) 4_576 3_566 ?
O4 Mn3 N4 93.2(3) 2_545 3_566 ?
O7 Mn3 N4 90.4(3) 2_646 . ?
O7 Mn3 N4 89.6(3) 4_475 . ?
O4 Mn3 N4 93.2(3) 4_576 . ?
O4 Mn3 N4 86.8(3) 2_545 . ?
N4 Mn3 N4 180.0(4) 3_566 . ?
O1 C1 O2 127.9(9) . . ?
O1 C1 C2 116.4(8) . . ?
O2 C1 C2 115.7(8) . . ?
C3 C2 C6 118.4(9) . . ?
C3 C2 C1 121.4(8) . . ?
C6 C2 C1 120.1(8) . . ?
C4 C3 C2 119.8(9) . . ?
C4 C3 H3A 120.1 . . ?
C2 C3 H3A 120.1 . . ?
N7 C4 C3 121.1(10) . . ?
N7 C4 H4A 119.5 . . ?
C3 C4 H4A 119.5 . . ?
N7 C5 C6 122.5(10) . . ?
N7 C5 H5A 118.7 . . ?
C6 C5 H5A 118.7 . . ?
C5 C6 C2 118.6(10) . . ?
C5 C6 H6A 120.7 . . ?
C2 C6 H6A 120.7 . . ?
N7 C7 C8 110.5(9) . . ?
N7 C7 H7A 109.5 . . ?
C8 C7 H7A 109.5 . . ?
N7 C7 H7B 109.5 . . ?
C8 C7 H7B 109.5 . . ?
H7A C7 H7B 108.1 . . ?
C7 C8 C9 109.9(8) . . ?
C7 C8 H8A 109.7 . . ?
C9 C8 H8A 109.7 . . ?
C7 C8 H8B 109.7 . . ?
C9 C8 H8B 109.7 . . ?
H8A C8 H8B 108.2 . . ?
N8 C9 C8 109.6(8) . . ?
N8 C9 H9A 109.7 . . ?
C8 C9 H9A 109.7 . . ?
N8 C9 H9B 109.7 . . ?
C8 C9 H9B 109.7 . . ?
H9A C9 H9B 108.2 . . ?
N8 C10 C11 119.7(9) . . ?
N8 C10 H10A 120.2 . . ?
C11 C10 H10A 120.2 . . ?
C10 C11 C12 120.6(9) . . ?
C10 C11 H11A 119.7 . . ?
C12 C11 H11A 119.7 . . ?
C13 C12 C11 116.5(10) . . ?
C13 C12 C15 121.7(9) . . ?
C11 C12 C15 121.8(9) . . ?
C14 C13 C12 122.0(10) . . ?
C14 C13 H13A 119.0 . . ?
C12 C13 H13A 119.0 . . ?
C13 C14 N8 120.3(9) . . ?
C13 C14 H14A 119.8 . . ?
N8 C14 H14A 119.8 . . ?
O4 C15 O3 125.9(9) . . ?
O4 C15 C12 117.6(9) . . ?
O3 C15 C12 116.5(8) . . ?
O6 C16 O5 126.7(9) . . ?
O6 C16 C17 116.8(9) . . ?
O5 C16 C17 116.2(8) . . ?
C18 C17 C21 118.7(9) . . ?
C18 C17 C16 121.1(8) . . ?
C21 C17 C16 120.2(9) . . ?
C19 C18 C17 119.5(9) . . ?
C19 C18 H18A 120.3 . . ?
C17 C18 H18A 120.3 . . ?
N9 C19 C18 121.3(10) . . ?
N9 C19 H19A 119.4 . . ?
C18 C19 H19A 119.4 . . ?
N9 C20 C21 120.2(10) . . ?
N9 C20 H20A 119.9 . . ?
C21 C20 H20A 119.9 . . ?
C20 C21 C17 119.7(10) . . ?
C20 C21 H21A 120.2 . . ?
C17 C21 H21A 120.2 . . ?
N9 C22 C23 108.2(8) . . ?
N9 C22 H22A 110.1 . . ?
C23 C22 H22A 110.1 . . ?
N9 C22 H22B 110.1 . . ?
C23 C22 H22B 110.1 . . ?
H22A C22 H22B 108.4 . . ?
C22 C23 C24 111.3(9) . . ?
C22 C23 H23A 109.4 . . ?
C24 C23 H23A 109.4 . . ?
C22 C23 H23B 109.4 . . ?
C24 C23 H23B 109.4 . . ?
H23A C23 H23B 108.0 . . ?
N10 C24 C23 109.4(9) . . ?
N10 C24 H24A 109.8 . . ?
C23 C24 H24A 109.8 . . ?
N10 C24 H24B 109.8 . . ?
C23 C24 H24B 109.8 . . ?
H24A C24 H24B 108.3 . . ?
N10 C25 C26 120.4(10) . . ?
N10 C25 H25A 119.8 . . ?
C26 C25 H25A 119.8 . . ?
C25 C26 C27 120.1(11) . . ?
C25 C26 H26A 119.9 . . ?
C27 C26 H26A 119.9 . . ?
C26 C27 C28 117.8(9) . . ?
C26 C27 C30 121.3(9) . . ?
C28 C27 C30 120.8(9) . . ?
C29 C28 C27 119.9(10) . . ?
C29 C28 H28A 120.0 . . ?
C27 C28 H28A 120.0 . . ?
N10 C29 C28 120.5(10) . . ?
N10 C29 H29A 119.8 . . ?
C28 C29 H29A 119.8 . . ?
O8 C30 O7 127.9(9) . . ?
O8 C30 C27 115.3(9) . . ?
O7 C30 C27 116.7(9) . . ?
N2 N1 Mn2 123.7(7) . . ?
N2 N1 Mn1 124.0(7) . . ?
Mn2 N1 Mn1 111.1(4) . . ?
N3 N2 N1 178.5(12) . . ?
N5 N4 Mn3 126.1(7) . . ?
N5 N4 Mn1 115.9(6) . . ?
Mn3 N4 Mn1 117.4(4) . . ?
N6 N5 N4 177.4(12) . . ?
C5 N7 C4 119.5(9) . . ?
C5 N7 C7 119.4(9) . . ?
C4 N7 C7 121.2(10) . . ?
C10 N8 C14 120.8(8) . . ?
C10 N8 C9 119.8(9) . . ?
C14 N8 C9 119.3(9) . . ?
C19 N9 C20 120.7(9) . . ?
C19 N9 C22 120.0(10) . . ?
C20 N9 C22 119.3(9) . . ?
C29 N10 C25 121.2(9) . . ?
C29 N10 C24 118.5(9) . . ?
C25 N10 C24 120.3(9) . . ?
C1 O1 Mn2 129.4(6) . . ?
C1 O2 Mn1 133.5(6) . . ?
C15 O3 Mn1 112.6(6) . 4_575 ?
C15 O4 Mn3 128.1(6) . 2 ?
C16 O5 Mn2 124.8(6) . . ?
C16 O6 Mn1 121.2(6) . . ?
C30 O7 Mn3 127.0(6) . 2_656 ?
C30 O8 Mn1 143.7(7) . 2_656 ?
O11 Cl1 O12 114.9(17) . . ?
O11 Cl1 O9 119.7(12) . . ?
O12 Cl1 O9 119.3(12) . . ?
O11 Cl1 O10 98.7(19) . . ?
O12 Cl1 O10 93(2) . . ?
O9 Cl1 O10 102.6(11) . . ?
O13 Cl2 O15 110.5(11) . . ?
O13 Cl2 O16 112.4(10) . . ?
O15 Cl2 O16 109.1(8) . . ?
O13 Cl2 O14 102.8(10) . . ?
O15 Cl2 O14 107.7(12) . . ?
O16 Cl2 O14 114.1(11) . . ?
H17A O17 H17B 108(4) . . ?

loop_
_geom_bond_atom_site_label_1
_geom_bond_atom_site_label_2
_geom_bond_distance
_geom_bond_site_symmetry_2
_geom_bond_publ_flag
Mn1 O2 2.157(7) . ?
Mn1 O8 2.186(7) 2_646 ?
Mn1 O6 2.192(7) . ?
Mn1 O3 2.204(7) 4_576 ?
Mn1 N1 2.208(8) . ?
Mn1 N4 2.242(8) . ?
Mn2 O5 2.142(7) 3_666 ?
Mn2 O5 2.142(7) . ?
Mn2 O1 2.194(6) 3_666 ?
Mn2 O1 2.194(6) . ?
Mn2 N1 2.206(8) 3_666 ?
Mn2 N1 2.206(8) . ?
Mn3 O7 2.183(7) 2_646 ?
Mn3 O7 2.184(7) 4_475 ?
Mn3 O4 2.206(6) 4_576 ?
Mn3 O4 2.206(6) 2_545 ?
Mn3 N4 2.222(8) 3_566 ?
Mn3 N4 2.222(8) . ?
C1 O1 1.239(11) . ?
C1 O2 1.255(11) . ?
C1 C2 1.531(13) . ?
C2 C3 1.376(13) . ?
C2 C6 1.384(13) . ?
C3 C4 1.360(14) . ?
C3 H3A 0.9300 . ?
C4 N7 1.353(14) . ?
C4 H4A 0.9300 . ?
C5 N7 1.307(14) . ?
C5 C6 1.375(14) . ?
C5 H5A 0.9300 . ?
C6 H6A 0.9300 . ?
C7 N7 1.484(13) . ?
C7 C8 1.512(14) . ?
C7 H7A 0.9700 . ?
C7 H7B 0.9700 . ?
C8 C9 1.512(14) . ?
C8 H8A 0.9700 . ?
C8 H8B 0.9700 . ?
C9 N8 1.500(12) . ?
C9 H9A 0.9700 . ?
C9 H9B 0.9700 . ?
C10 N8 1.343(13) . ?
C10 C11 1.377(14) . ?
C10 H10A 0.9300 . ?
C11 C12 1.398(13) . ?
C11 H11A 0.9300 . ?
C12 C13 1.383(14) . ?
C12 C15 1.494(14) . ?
C13 C14 1.337(15) . ?
C13 H13A 0.9300 . ?
C14 N8 1.354(13) . ?
C14 H14A 0.9300 . ?
C15 O4 1.231(11) . ?
C15 O3 1.284(12) . ?
C16 O6 1.241(12) . ?
C16 O5 1.259(12) . ?
C16 C17 1.517(12) . ?
C17 C18 1.379(13) . ?
C17 C21 1.387(13) . ?
C18 C19 1.359(14) . ?
C18 H18A 0.9300 . ?
C19 N9 1.336(14) . ?
C19 H19A 0.9300 . ?
C20 N9 1.343(14) . ?
C20 C21 1.369(14) . ?
C20 H20A 0.9300 . ?
C21 H21A 0.9300 . ?
C22 N9 1.493(12) . ?
C22 C23 1.498(15) . ?
C22 H22A 0.9700 . ?
C22 H22B 0.9700 . ?
C23 C24 1.525(14) . ?
C23 H23A 0.9700 . ?
C23 H23B 0.9700 . ?
C24 N10 1.494(13) . ?
C24 H24A 0.9700 . ?
C24 H24B 0.9700 . ?
C25 N10 1.334(14) . ?
C25 C26 1.369(15) . ?
C25 H25A 0.9300 . ?
C26 C27 1.371(15) . ?
C26 H26A 0.9300 . ?
C27 C28 1.383(14) . ?
C27 C30 1.498(13) . ?
C28 C29 1.376(16) . ?
C28 H28A 0.9300 . ?
C29 N10 1.314(14) . ?
C29 H29A 0.9300 . ?
C30 O8 1.231(12) . ?
C30 O7 1.261(12) . ?
N1 N2 1.187(12) . ?
N2 N3 1.169(14) . ?
N4 N5 1.196(12) . ?
N5 N6 1.150(13) . ?
O3 Mn1 2.204(7) 4_575 ?
O4 Mn3 2.206(6) 2 ?
O7 Mn3 2.183(7) 2_656 ?
O8 Mn1 2.186(7) 2_656 ?
O9 Cl1 1.393(12) . ?
O10 Cl1 1.41(2) . ?
O11 Cl1 1.243(19) . ?
O12 Cl1 1.283(18) . ?
O13 Cl2 1.387(13) . ?
O14 Cl2 1.435(16) . ?
O15 Cl2 1.396(12) . ?
O16 Cl2 1.412(11) . ?
O17 H17A 0.85(3) . ?
O17 H17B 0.86(3) . ?
